data_2022845
loop_
_publ_author_name
'Mocilac, Pavle'
'Pohl, Fabian'
'Gallagher, John F.'

_publ_section_title
;
 The unusual (syn-/anti-)2 conformation of a dimethoxypyrimidyl-based
 tennimide
;
_journal_coeditor_code EX2073
_journal_issue 9
_journal_name_full 'Acta Crystallographica Section E Crystallographic Communications'
_journal_paper_doi 10.1107/S2056989023006837
_journal_volume 79
_journal_year 2023
_chemical_formula_iupac 'C52 H40 N16 O16, 0.167H2 O'
_chemical_formula_moiety 'C52 H40 N16 O16, 0.167(H2 O)'
_chemical_formula_sum 'C52 H40.33 N16 O16.17'
_chemical_formula_weight 1148.02
_chemical_name_common Dimethoxypyrimidyltennimide
_chemical_name_systematic
;
3,11,19,27-Tetrakis(4,6-dimethoxypyrimidin-2-yl)-3,11,19,27,33,34,35,36-\
octaazapentacyclo[27.3.1.1^5,9^.1^13,17^.1^21,25^]hexatriaconta-\
1(33),5,7,9(36),13(35),14,16,21(34),22,24,29,31-dodecaen-\
2,4,10,12,18,20,26,28-octone 0.167-hydrate
;
_space_group_crystal_system orthorhombic
_space_group_IT_number 60
_space_group_name_Hall '-P 2n 2ab'
_space_group_name_H-M_alt 'P b c n'
_atom_sites_solution_hydrogens mixed
_atom_sites_solution_primary direct
_atom_sites_solution_secondary geom
_audit_creation_method SHELXL-2014/6
_cell_angle_alpha 90
_cell_angle_beta 90
_cell_angle_gamma 90
_cell_formula_units_Z 4
_cell_length_a 18.8065(10)
_cell_length_b 10.0745(6)
_cell_length_c 28.847(3)
_cell_measurement_reflns_used 2330
_cell_measurement_temperature 294(2)
_cell_measurement_theta_max 63.57
_cell_measurement_theta_min 2.80
_cell_volume 5465.5(7)
_computing_cell_refinement
;
CrysAlis PRO (Rigaku OD, 2015)
;
_computing_data_collection
;
CrysAlis PRO (Rigaku OD, 2015)
;
_computing_data_reduction
;
CrysAlis PRO (Rigaku OD, 2015)
;
_computing_molecular_graphics
;
PLATON (Spek, 2020) and Mercury (Macrae <i>et al.</i>,  2020)
;
_computing_publication_material
;
<i>SHELXL14/6</i> (Sheldrick, 2015b)
;
_computing_structure_refinement
;
<i>SHELXL14/6</i> (Sheldrick, 2015b)
;
_computing_structure_solution
;
<i>SHELXT14/6</i> (Sheldrick, 2015a)
;
_diffrn_ambient_temperature 294(2)
_diffrn_measured_fraction_theta_full 1.000
_diffrn_measured_fraction_theta_max 0.986
_diffrn_measurement_device_type 'Xcalibur, Sapphire3, Gemini Ultra'
_diffrn_measurement_method '\w scans'
_diffrn_radiation_monochromator Mirror
_diffrn_radiation_type CuK\a
_diffrn_radiation_wavelength 1.54184
_diffrn_reflns_av_R_equivalents 0.0381
_diffrn_reflns_av_unetI/netI 0.0393
_diffrn_reflns_limit_h_max 21
_diffrn_reflns_limit_h_min -19
_diffrn_reflns_limit_k_max 11
_diffrn_reflns_limit_k_min -6
_diffrn_reflns_limit_l_max 30
_diffrn_reflns_limit_l_min -33
_diffrn_reflns_number 14675
_diffrn_reflns_theta_full 61.080
_diffrn_reflns_theta_max 63.639
_diffrn_reflns_theta_min 3.064
_diffrn_source 'Enhance Ultra (Cu) X-ray Source'
_diffrn_standards_decay_% 1
_diffrn_standards_interval_time 60
_diffrn_standards_number 2330
_exptl_absorpt_coefficient_mu 0.906
_exptl_absorpt_correction_T_max 0.973
_exptl_absorpt_correction_T_min 0.778
_exptl_absorpt_correction_type analytical
_exptl_absorpt_process_details
;
(<i>ABSFAC</i>; Clark & Reid, 1998)
;
_exptl_crystal_colour colourless
_exptl_crystal_density_diffrn 1.395
_exptl_crystal_description Plate
_exptl_crystal_F_000 2374.7
_exptl_crystal_size_max 0.390
_exptl_crystal_size_mid 0.300
_exptl_crystal_size_min 0.035
_refine_diff_density_max 0.188
_refine_diff_density_min -0.178
_refine_ls_extinction_coef 0.00055(7)
_refine_ls_extinction_expression Fc^*^=kFc[1+0.001xFc^2^\l^3^/sin(2\q)]^-1/4^
_refine_ls_extinction_method SHELXL
_refine_ls_goodness_of_fit_ref 1.034
_refine_ls_hydrogen_treatment mixed
_refine_ls_matrix_type full
_refine_ls_number_parameters 392
_refine_ls_number_reflns 4439
_refine_ls_number_restraints 3
_refine_ls_restrained_S_all 1.034
_refine_ls_R_factor_all 0.0819
_refine_ls_R_factor_gt 0.0543
_refine_ls_shift/su_max 0.000
_refine_ls_shift/su_mean 0.000
_refine_ls_structure_factor_coef Fsqd
_refine_ls_weighting_details 'w=1/[\s^2^(Fo^2^)+(0.0686P)^2^+1.3472P] where P=(Fo^2^+2Fc^2^)/3'
_refine_ls_weighting_scheme calc
_refine_ls_wR_factor_gt 0.1353
_refine_ls_wR_factor_ref 0.1592
_reflns_number_gt 3036
_reflns_number_total 4439
_reflns_threshold_expression I>2\s(I)
_cod_data_source_file ex2073sup1.cif
_cod_data_source_block I
_cod_original_cell_volume 5465.6(7)
_cod_database_code 2022845
_shelx_space_group_comment
;
The symmetry employed for this shelxl refinement is uniquely defined
by the following loop, which should always be used as a source of
symmetry information in preference to the above space-group names.
They are only intended as comments.
;
_shelx_estimated_absorpt_t_min 0.719
_shelx_estimated_absorpt_t_max 0.969
_shelxl_version_number 2014/6

loop_
_space_group_symop_operation_xyz
'x, y, z'
'-x+1/2, -y+1/2, z+1/2'
'-x, y, -z+1/2'
'x+1/2, -y+1/2, -z'
'-x, -y, -z'
'x-1/2, y-1/2, -z-1/2'
'x, -y, z-1/2'
'-x-1/2, y-1/2, z'

loop_
_atom_site_type_symbol
_atom_site_label
_atom_site_fract_x
_atom_site_fract_y
_atom_site_fract_z
_atom_site_U_iso_or_equiv
_atom_site_adp_type
_atom_site_calc_flag
_atom_site_occupancy
_atom_site_disorder_assembly
_atom_site_disorder_group
O O1 -0.05721(12) 0.3212(2) 0.40663(8) 0.0750(6) Uani d 1 . .
C C1 -0.03715(15) 0.3931(3) 0.37594(10) 0.0543(7) Uani d 1 . .
N N1 -0.07837(12) 0.4970(2) 0.35800(8) 0.0544(6) Uani d 1 . .
O O2 -0.06477(11) 0.43970(19) 0.28185(7) 0.0598(5) Uani d 1 . .
C C2 -0.07302(13) 0.5274(3) 0.30973(10) 0.0504(7) Uani d 1 . .
O O3 0.22174(11) 0.6319(2) 0.29594(7) 0.0652(6) Uani d 1 . .
C C3 0.16807(15) 0.6223(3) 0.31815(10) 0.0527(7) Uani d 1 . .
N N3 0.13350(13) 0.7385(2) 0.33702(8) 0.0548(6) Uani d 1 . .
O O4 0.11289(15) 0.9585(2) 0.32596(8) 0.0876(8) Uani d 1 . .
C C4 0.11694(17) 0.8484(3) 0.31003(11) 0.0619(8) Uani d 1 . .
C C11 0.13402(14) 0.4934(3) 0.33012(10) 0.0499(6) Uani d 1 . .
N N12 0.06713(11) 0.4984(2) 0.34536(7) 0.0487(5) Uani d 1 . .
C C13 0.03634(14) 0.3830(3) 0.35609(9) 0.0487(6) Uani d 1 . .
C C14 0.07002(16) 0.2620(3) 0.35217(11) 0.0621(8) Uani d 1 . .
H H14 0.0469 0.1839 0.3605 0.074 Uiso calc 1 . .
C C15 0.13824(17) 0.2597(3) 0.33575(13) 0.0738(10) Uani d 1 . .
H H15 0.1622 0.1794 0.3324 0.089 Uiso calc 1 . .
C C16 0.17103(16) 0.3770(3) 0.32431(12) 0.0655(8) Uani d 1 . .
H H16 0.2173 0.3776 0.3129 0.079 Uiso calc 1 . .
C C11A -0.13160(16) 0.5612(3) 0.38435(10) 0.0612(8) Uani d 1 . .
N N12A -0.18786(13) 0.5977(3) 0.36019(9) 0.0684(7) Uani d 1 . .
C C13A -0.2347(2) 0.6711(4) 0.38399(14) 0.0897(12) Uani d 1 . .
C C14A -0.2263(2) 0.6991(5) 0.43042(14) 0.1027(14) Uani d 1 . .
H H14A -0.2600 0.7475 0.4469 0.123 Uiso calc 1 . .
C C15A -0.1659(2) 0.6523(4) 0.45107(12) 0.0858(11) Uani d 1 . .
N N16A -0.11615(15) 0.5832(3) 0.42871(9) 0.0714(8) Uani d 1 . .
O O13A -0.29127(15) 0.7190(4) 0.36166(12) 0.1228(11) Uani d 1 . .
C C17A -0.2926(3) 0.7082(6) 0.31264(19) 0.1275(18) Uani d 1 . .
H H17A -0.2552 0.7613 0.2996 0.191 Uiso calc 1 . .
H H17B -0.3377 0.7387 0.3012 0.191 Uiso calc 1 . .
H H17C -0.2858 0.6171 0.3039 0.191 Uiso calc 1 . .
O O15A -0.15514(19) 0.6812(3) 0.49625(9) 0.1107(10) Uani d 1 . .
C C18A -0.0908(3) 0.6365(5) 0.51825(14) 0.1134(15) Uani d 1 . .
H H18A -0.0829 0.5449 0.5108 0.170 Uiso calc 1 . .
H H18B -0.0952 0.6462 0.5512 0.170 Uiso calc 1 . .
H H18C -0.0515 0.6887 0.5074 0.170 Uiso calc 1 . .
C C21 -0.07603(14) 0.6707(3) 0.29661(9) 0.0504(7) Uani d 1 . .
N N22 -0.09433(12) 0.6954(2) 0.25293(8) 0.0502(6) Uani d 1 . .
C C23 -0.09991(17) 0.8212(3) 0.23984(10) 0.0581(7) Uani d 1 . .
C C24 -0.0874(2) 0.9276(3) 0.26911(13) 0.0771(10) Uani d 1 . .
H H24 -0.0937 1.0146 0.2591 0.093 Uiso calc 1 . .
C C25 -0.0652(2) 0.9002(3) 0.31365(13) 0.0816(11) Uani d 1 . .
H H25 -0.0547 0.9689 0.3341 0.098 Uiso calc 1 . .
C C26 -0.05880(17) 0.7711(3) 0.32738(11) 0.0670(8) Uani d 1 . .
H H26 -0.0430 0.7508 0.3571 0.080 Uiso calc 1 . .
C C21A 0.12724(17) 0.7424(3) 0.38590(10) 0.0580(8) Uani d 1 . .
N N22A 0.07257(14) 0.8089(2) 0.40337(9) 0.0644(7) Uani d 1 . .
C C23A 0.06838(19) 0.8052(3) 0.44966(11) 0.0704(9) Uani d 1 . .
C C24A 0.1147(2) 0.7351(3) 0.47695(12) 0.0773(10) Uani d 1 . .
H H24A 0.1097 0.7312 0.5090 0.093 Uiso calc 1 . .
C C25A 0.1687(2) 0.6709(3) 0.45415(12) 0.0705(9) Uani d 1 . .
N N26A 0.17692(14) 0.6744(2) 0.40795(9) 0.0630(7) Uani d 1 . .
O O23A 0.01530(15) 0.8719(2) 0.47037(8) 0.0903(8) Uani d 1 . .
C C27A -0.0336(2) 0.9460(4) 0.44195(14) 0.1050(14) Uani d 1 . .
H H27A -0.0076 1.0071 0.4228 0.158 Uiso calc 1 . .
H H27B -0.0659 0.9944 0.4614 0.158 Uiso calc 1 . .
H H27C -0.0599 0.8860 0.4226 0.158 Uiso calc 1 . .
O O25A 0.21549(15) 0.6015(3) 0.47933(8) 0.0899(8) Uani d 1 . .
C C28A 0.2726(2) 0.5372(5) 0.45500(16) 0.1113(15) Uani d 1 . .
H H28A 0.2535 0.4717 0.4343 0.167 Uiso calc 1 . .
H H28B 0.3037 0.4950 0.4769 0.167 Uiso calc 1 . .
H H28C 0.2988 0.6019 0.4376 0.167 Uiso calc 1 . .
O O1W 0.0000 0.187(3) 0.2500 0.180(15) Uani d 0.167 . .
H H1W -0.0358(4) 0.238(3) 0.248(3) 0.100 Uiso d 0.167 . .

loop_
_atom_site_aniso_label
_atom_site_aniso_U_11
_atom_site_aniso_U_22
_atom_site_aniso_U_33
_atom_site_aniso_U_12
_atom_site_aniso_U_13
_atom_site_aniso_U_23
O1 0.0701(14) 0.0827(15) 0.0721(14) -0.0008(12) 0.0112(12) 0.0203(12)
C1 0.0507(17) 0.0590(17) 0.0533(17) -0.0002(14) -0.0006(13) -0.0020(14)
N1 0.0467(13) 0.0683(15) 0.0483(13) 0.0126(12) 0.0028(10) 0.0008(11)
O2 0.0654(13) 0.0597(12) 0.0544(12) 0.0076(10) -0.0001(10) -0.0033(10)
C2 0.0391(15) 0.0606(17) 0.0515(16) 0.0028(13) -0.0011(12) -0.0036(14)
O3 0.0487(12) 0.0717(14) 0.0752(14) -0.0099(10) -0.0037(10) -0.0028(10)
C3 0.0463(16) 0.0493(16) 0.0625(18) -0.0019(13) -0.0076(14) -0.0046(13)
N3 0.0650(15) 0.0426(12) 0.0567(14) -0.0054(11) -0.0084(12) -0.0050(10)
O4 0.129(2) 0.0410(12) 0.0928(17) -0.0117(13) -0.0023(15) -0.0104(11)
C4 0.072(2) 0.0402(16) 0.073(2) -0.0086(14) 0.0004(16) -0.0058(14)
C11 0.0437(15) 0.0464(15) 0.0596(16) -0.0008(13) -0.0039(13) -0.0072(12)
N12 0.0469(13) 0.0459(12) 0.0532(13) 0.0028(11) -0.0017(10) -0.0055(10)
C13 0.0459(15) 0.0459(15) 0.0541(16) -0.0008(12) -0.0036(12) 0.0004(12)
C14 0.0559(18) 0.0419(15) 0.088(2) -0.0023(14) 0.0000(16) -0.0003(14)
C15 0.0575(19) 0.0411(16) 0.123(3) 0.0085(15) 0.0102(19) -0.0078(17)
C16 0.0487(17) 0.0519(17) 0.096(2) 0.0026(14) 0.0069(16) -0.0086(15)
C11A 0.0531(18) 0.072(2) 0.0581(19) 0.0104(16) 0.0079(14) -0.0033(15)
N12A 0.0498(15) 0.0873(19) 0.0681(17) 0.0140(14) 0.0091(12) -0.0036(14)
C13A 0.068(2) 0.110(3) 0.091(3) 0.029(2) 0.015(2) -0.007(2)
C14A 0.095(3) 0.133(4) 0.080(3) 0.038(3) 0.025(2) -0.019(2)
C15A 0.101(3) 0.095(3) 0.061(2) 0.016(2) 0.015(2) -0.0103(19)
N16A 0.0756(18) 0.0832(19) 0.0553(16) 0.0099(15) 0.0056(13) -0.0074(13)
O13A 0.0773(19) 0.177(3) 0.114(2) 0.062(2) 0.0076(17) -0.011(2)
C17A 0.092(3) 0.164(5) 0.126(4) 0.048(3) -0.036(3) -0.026(4)
O15A 0.147(3) 0.124(2) 0.0608(16) 0.022(2) 0.0187(17) -0.0204(15)
C18A 0.145(4) 0.128(4) 0.067(3) 0.002(3) -0.006(3) -0.008(2)
C21 0.0460(15) 0.0531(16) 0.0520(16) -0.0005(13) 0.0010(12) -0.0060(13)
N22 0.0504(13) 0.0455(13) 0.0547(14) 0.0051(10) -0.0002(10) -0.0015(10)
C23 0.0652(19) 0.0432(16) 0.0660(19) 0.0025(14) 0.0029(15) -0.0047(14)
C24 0.097(3) 0.0496(18) 0.085(3) 0.0003(18) 0.004(2) -0.0084(16)
C25 0.105(3) 0.064(2) 0.076(2) -0.013(2) -0.003(2) -0.0195(18)
C26 0.069(2) 0.071(2) 0.0607(19) -0.0050(17) -0.0029(16) -0.0110(15)
C21A 0.067(2) 0.0444(15) 0.0626(19) -0.0084(15) -0.0097(16) -0.0120(13)
N22A 0.0752(18) 0.0561(15) 0.0617(16) -0.0021(13) -0.0107(13) -0.0155(12)
C23A 0.086(2) 0.0623(19) 0.063(2) -0.0023(18) -0.0076(18) -0.0193(16)
C24A 0.100(3) 0.074(2) 0.058(2) 0.000(2) -0.0156(19) -0.0111(17)
C25A 0.082(2) 0.0599(19) 0.070(2) -0.0039(17) -0.0193(19) -0.0057(16)
N26A 0.0690(17) 0.0546(14) 0.0654(16) -0.0052(13) -0.0150(13) -0.0086(12)
O23A 0.110(2) 0.0919(17) 0.0689(15) 0.0239(16) -0.0025(14) -0.0257(13)
C27A 0.112(3) 0.111(3) 0.091(3) 0.039(3) -0.015(3) -0.039(2)
O25A 0.0992(19) 0.0954(18) 0.0752(16) 0.0111(15) -0.0286(15) -0.0032(13)
C28A 0.103(3) 0.121(4) 0.110(3) 0.033(3) -0.026(3) -0.004(3)
O1W 0.17(3) 0.085(19) 0.28(4) 0.000 -0.06(3) 0.000

loop_
_atom_type_symbol
_atom_type_description
_atom_type_scat_dispersion_real
_atom_type_scat_dispersion_imag
_atom_type_scat_source
C C 0.0181 0.0091 'International Tables Vol C Tables 4.2.6.8 and 6.1.1.4'
H H 0.0000 0.0000 'International Tables Vol C Tables 4.2.6.8 and 6.1.1.4'
N N 0.0311 0.0180 'International Tables Vol C Tables 4.2.6.8 and 6.1.1.4'
O O 0.0492 0.0322 'International Tables Vol C Tables 4.2.6.8 and 6.1.1.4'

loop_
_geom_angle_atom_site_label_1
_geom_angle_atom_site_label_2
_geom_angle_atom_site_label_3
_geom_angle_site_symmetry_1
_geom_angle_site_symmetry_3
_geom_angle
_geom_angle_publ_flag
O1 C1 N1 . . 123.2(3) ?
O1 C1 C13 . . 121.9(3) ?
N1 C1 C13 . . 114.8(2) ?
C1 N1 C11A . . 122.3(2) ?
C1 N1 C2 . . 118.7(2) ?
C11A N1 C2 . . 118.4(2) ?
O2 C2 N1 . . 120.1(3) ?
O2 C2 C21 . . 123.0(3) ?
N1 C2 C21 . . 116.8(2) ?
O3 C3 N3 . . 120.9(3) ?
O3 C3 C11 . . 123.8(3) ?
N3 C3 C11 . . 115.2(3) ?
C4 N3 C21A . . 121.2(2) ?
C4 N3 C3 . . 122.4(2) ?
C21A N3 C3 . . 115.8(2) ?
O4 C4 N3 . . 122.3(3) ?
O4 C4 C23 . 3 121.4(3) ?
N3 C4 C23 . 3 116.1(2) ?
N12 C11 C16 . . 123.4(3) ?
N12 C11 C3 . . 116.7(2) ?
C16 C11 C3 . . 119.9(3) ?
C11 N12 C13 . . 116.9(2) ?
N12 C13 C14 . . 123.5(3) ?
N12 C13 C1 . . 115.4(2) ?
C14 C13 C1 . . 121.0(3) ?
C15 C14 C13 . . 118.4(3) ?
C15 C14 H14 . . 120.8 ?
C13 C14 H14 . . 120.8 ?
C14 C15 C16 . . 119.3(3) ?
C14 C15 H15 . . 120.4 ?
C16 C15 H15 . . 120.4 ?
C15 C16 C11 . . 118.5(3) ?
C15 C16 H16 . . 120.7 ?
C11 C16 H16 . . 120.7 ?
N12A C11A N16A . . 129.5(3) ?
N12A C11A N1 . . 114.3(3) ?
N16A C11A N1 . . 116.0(3) ?
C11A N12A C13A . . 114.2(3) ?
O13A C13A N12A . . 118.5(4) ?
O13A C13A C14A . . 119.1(3) ?
N12A C13A C14A . . 122.4(4) ?
C15A C14A C13A . . 116.6(3) ?
C15A C14A H14A . . 121.7 ?
C13A C14A H14A . . 121.7 ?
N16A C15A O15A . . 118.3(4) ?
N16A C15A C14A . . 123.6(3) ?
O15A C15A C14A . . 118.1(3) ?
C11A N16A C15A . . 113.5(3) ?
C13A O13A C17A . . 117.9(3) ?
O13A C17A H17A . . 109.5 ?
O13A C17A H17B . . 109.5 ?
H17A C17A H17B . . 109.5 ?
O13A C17A H17C . . 109.5 ?
H17A C17A H17C . . 109.5 ?
H17B C17A H17C . . 109.5 ?
C15A O15A C18A . . 119.0(3) ?
O15A C18A H18A . . 109.5 ?
O15A C18A H18B . . 109.5 ?
H18A C18A H18B . . 109.5 ?
O15A C18A H18C . . 109.5 ?
H18A C18A H18C . . 109.5 ?
H18B C18A H18C . . 109.5 ?
N22 C21 C26 . . 122.1(3) ?
N22 C21 C2 . . 115.5(2) ?
C26 C21 C2 . . 122.3(3) ?
C23 N22 C21 . . 117.9(2) ?
N22 C23 C24 . . 123.6(3) ?
N22 C23 C4 . 3 117.7(2) ?
C24 C23 C4 . 3 118.7(3) ?
C25 C24 C23 . . 117.7(3) ?
C25 C24 H24 . . 121.2 ?
C23 C24 H24 . . 121.2 ?
C26 C25 C24 . . 119.2(3) ?
C26 C25 H25 . . 120.4 ?
C24 C25 H25 . . 120.4 ?
C25 C26 C21 . . 119.3(3) ?
C25 C26 H26 . . 120.3 ?
C21 C26 H26 . . 120.3 ?
N26A C21A N22A . . 128.8(3) ?
N26A C21A N3 . . 114.0(3) ?
N22A C21A N3 . . 117.2(3) ?
C21A N22A C23A . . 114.3(3) ?
N22A C23A O23A . . 118.3(3) ?
N22A C23A C24A . . 123.4(3) ?
O23A C23A C24A . . 118.3(3) ?
C23A C24A C25A . . 116.0(3) ?
C23A C24A H24A . . 122.0 ?
C25A C24A H24A . . 122.0 ?
O25A C25A N26A . . 118.5(3) ?
O25A C25A C24A . . 118.2(3) ?
N26A C25A C24A . . 123.3(3) ?
C21A N26A C25A . . 114.2(3) ?
C23A O23A C27A . . 118.7(3) ?
O23A C27A H27A . . 109.5 ?
O23A C27A H27B . . 109.5 ?
H27A C27A H27B . . 109.5 ?
O23A C27A H27C . . 109.5 ?
H27A C27A H27C . . 109.5 ?
H27B C27A H27C . . 109.5 ?
C25A O25A C28A . . 117.5(3) ?
O25A C28A H28A . . 109.5 ?
O25A C28A H28B . . 109.5 ?
H28A C28A H28B . . 109.5 ?
O25A C28A H28C . . 109.5 ?
H28A C28A H28C . . 109.5 ?
H28B C28A H28C . . 109.5 ?

loop_
_geom_bond_atom_site_label_1
_geom_bond_atom_site_label_2
_geom_bond_site_symmetry_2
_geom_bond_distance
_geom_bond_publ_flag
O1 C1 . 1.205(3) ?
C1 N1 . 1.402(3) ?
C1 C13 . 1.499(4) ?
N1 C11A . 1.414(3) ?
N1 C2 . 1.429(3) ?
O2 C2 . 1.205(3) ?
C2 C21 . 1.494(4) ?
O3 C3 . 1.200(3) ?
C3 N3 . 1.446(4) ?
C3 C11 . 1.488(4) ?
N3 C4 . 1.389(4) ?
N3 C21A . 1.416(4) ?
O4 C4 . 1.203(3) ?
C4 C23 3 1.499(4) ?
C11 N12 . 1.333(3) ?
C11 C16 . 1.374(4) ?
N12 C13 . 1.335(3) ?
C13 C14 . 1.378(4) ?
C14 C15 . 1.368(4) ?
C14 H14 . 0.9300 ?
C15 C16 . 1.373(4) ?
C15 H15 . 0.9300 ?
C16 H16 . 0.9300 ?
C11A N12A . 1.319(4) ?
C11A N16A . 1.331(4) ?
N12A C13A . 1.339(4) ?
C13A O13A . 1.334(4) ?
C13A C14A . 1.378(5) ?
C14A C15A . 1.367(5) ?
C14A H14A . 0.9300 ?
C15A N16A . 1.332(4) ?
C15A O15A . 1.351(4) ?
O13A C17A . 1.418(5) ?
C17A H17A . 0.9600 ?
C17A H17B . 0.9600 ?
C17A H17C . 0.9600 ?
O15A C18A . 1.438(5) ?
C18A H18A . 0.9600 ?
C18A H18B . 0.9600 ?
C18A H18C . 0.9600 ?
C21 N22 . 1.330(3) ?
C21 C26 . 1.384(4) ?
N22 C23 . 1.327(3) ?
C23 C24 . 1.385(4) ?
C23 C4 3 1.499(4) ?
C24 C25 . 1.379(5) ?
C24 H24 . 0.9300 ?
C25 C26 . 1.365(5) ?
C25 H25 . 0.9300 ?
C26 H26 . 0.9300 ?
C21A N26A . 1.322(4) ?
C21A N22A . 1.326(4) ?
N22A C23A . 1.338(4) ?
C23A O23A . 1.343(4) ?
C23A C24A . 1.370(5) ?
C24A C25A . 1.373(5) ?
C24A H24A . 0.9300 ?
C25A O25A . 1.338(4) ?
C25A N26A . 1.342(4) ?
O23A C27A . 1.441(4) ?
C27A H27A . 0.9600 ?
C27A H27B . 0.9600 ?
C27A H27C . 0.9600 ?
O25A C28A . 1.438(5) ?
C28A H28A . 0.9600 ?
C28A H28B . 0.9600 ?
C28A H28C . 0.9600 ?
O1W H1W . 0.850(5) ?

loop_
_geom_hbond_atom_site_label_D
_geom_hbond_atom_site_label_H
_geom_hbond_atom_site_label_A
_geom_hbond_site_symmetry_A
_geom_hbond_distance_DH
_geom_hbond_distance_HA
_geom_hbond_distance_DA
_geom_hbond_angle_DHA
_geom_hbond_publ_flag
C15 H15 O3 8_655 0.93 2.47 3.148(4) 130 yes
C15 H15 O4 1_545 0.93 2.42 3.084(4) 129 yes
C18A H18C O23A . 0.96 2.47 3.393(6) 160 yes
C24 H24 O1W 1_565 0.93 2.49 3.14(2) 127 yes
C26 H26 N22A . 0.93 2.62 3.325(4) 133 yes
C27A H27B O23A 5_576 0.96 2.57 3.144(4) 119 yes

loop_
_geom_torsion_atom_site_label_1
_geom_torsion_atom_site_label_2
_geom_torsion_atom_site_label_3
_geom_torsion_atom_site_label_4
_geom_torsion_site_symmetry_1
_geom_torsion_site_symmetry_2
_geom_torsion_site_symmetry_3
_geom_torsion_site_symmetry_4
_geom_torsion
_geom_torsion_publ_flag
O1 C1 N1 C11A . . . . 26.2(4) ?
C13 C1 N1 C11A . . . . -150.1(3) ?
O1 C1 N1 C2 . . . . -145.4(3) ?
C13 C1 N1 C2 . . . . 38.4(3) ?
C1 N1 C2 O2 . . . . 35.9(4) ?
C11A N1 C2 O2 . . . . -136.0(3) ?
C1 N1 C2 C21 . . . . -142.4(3) ?
C11A N1 C2 C21 . . . . 45.7(3) ?
O3 C3 N3 C4 . . . . 51.6(4) ?
C11 C3 N3 C4 . . . . -131.0(3) ?
O3 C3 N3 C21A . . . . -119.2(3) ?
C11 C3 N3 C21A . . . . 58.3(3) ?
C21A N3 C4 O4 . . . . 17.8(5) ?
C3 N3 C4 O4 . . . . -152.5(3) ?
C21A N3 C4 C23 . . . 3 -158.6(3) ?
C3 N3 C4 C23 . . . 3 31.1(4) ?
O3 C3 C11 N12 . . . . -165.0(3) ?
N3 C3 C11 N12 . . . . 17.6(4) ?
O3 C3 C11 C16 . . . . 13.7(4) ?
N3 C3 C11 C16 . . . . -163.7(3) ?
C16 C11 N12 C13 . . . . 1.3(4) ?
C3 C11 N12 C13 . . . . 179.9(2) ?
C11 N12 C13 C14 . . . . 0.0(4) ?
C11 N12 C13 C1 . . . . 176.3(2) ?
O1 C1 C13 N12 . . . . -141.8(3) ?
N1 C1 C13 N12 . . . . 34.4(3) ?
O1 C1 C13 C14 . . . . 34.5(4) ?
N1 C1 C13 C14 . . . . -149.2(3) ?
N12 C13 C14 C15 . . . . -1.1(5) ?
C1 C13 C14 C15 . . . . -177.1(3) ?
C13 C14 C15 C16 . . . . 0.8(5) ?
C14 C15 C16 C11 . . . . 0.4(5) ?
N12 C11 C16 C15 . . . . -1.5(5) ?
C3 C11 C16 C15 . . . . 179.9(3) ?
C1 N1 C11A N12A . . . . -144.5(3) ?
C2 N1 C11A N12A . . . . 27.1(4) ?
C1 N1 C11A N16A . . . . 39.5(4) ?
C2 N1 C11A N16A . . . . -148.9(3) ?
N16A C11A N12A C13A . . . . 2.3(5) ?
N1 C11A N12A C13A . . . . -173.1(3) ?
C11A N12A C13A O13A . . . . 176.2(4) ?
C11A N12A C13A C14A . . . . -3.5(6) ?
O13A C13A C14A C15A . . . . -177.3(4) ?
N12A C13A C14A C15A . . . . 2.3(7) ?
C13A C14A C15A N16A . . . . 0.4(7) ?
C13A C14A C15A O15A . . . . 178.3(4) ?
N12A C11A N16A C15A . . . . 0.1(5) ?
N1 C11A N16A C15A . . . . 175.5(3) ?
O15A C15A N16A C11A . . . . -179.4(3) ?
C14A C15A N16A C11A . . . . -1.5(6) ?
N12A C13A O13A C17A . . . . -10.2(6) ?
C14A C13A O13A C17A . . . . 169.5(5) ?
N16A C15A O15A C18A . . . . 0.0(6) ?
C14A C15A O15A C18A . . . . -178.0(4) ?
O2 C2 C21 N22 . . . . 23.0(4) ?
N1 C2 C21 N22 . . . . -158.8(2) ?
O2 C2 C21 C26 . . . . -155.0(3) ?
N1 C2 C21 C26 . . . . 23.2(4) ?
C26 C21 N22 C23 . . . . -3.9(4) ?
C2 C21 N22 C23 . . . . 178.0(2) ?
C21 N22 C23 C24 . . . . 0.3(5) ?
C21 N22 C23 C4 . . . 3 177.0(3) ?
N22 C23 C24 C25 . . . . 2.7(5) ?
C4 C23 C24 C25 3 . . . -174.0(3) ?
C23 C24 C25 C26 . . . . -2.1(6) ?
C24 C25 C26 C21 . . . . -1.3(5) ?
N22 C21 C26 C25 . . . . 4.5(5) ?
C2 C21 C26 C25 . . . . -177.6(3) ?
C4 N3 C21A N26A . . . . -143.9(3) ?
C3 N3 C21A N26A . . . . 27.0(3) ?
C4 N3 C21A N22A . . . . 38.0(4) ?
C3 N3 C21A N22A . . . . -151.2(2) ?
N26A C21A N22A C23A . . . . 0.1(4) ?
N3 C21A N22A C23A . . . . 178.0(3) ?
C21A N22A C23A O23A . . . . 178.8(3) ?
C21A N22A C23A C24A . . . . -2.4(5) ?
N22A C23A C24A C25A . . . . 2.4(5) ?
O23A C23A C24A C25A . . . . -178.8(3) ?
C23A C24A C25A O25A . . . . 179.7(3) ?
C23A C24A C25A N26A . . . . -0.3(5) ?
N22A C21A N26A C25A . . . . 1.8(4) ?
N3 C21A N26A C25A . . . . -176.1(2) ?
O25A C25A N26A C21A . . . . 178.3(3) ?
C24A C25A N26A C21A . . . . -1.7(5) ?
N22A C23A O23A C27A . . . . -1.2(5) ?
C24A C23A O23A C27A . . . . 179.9(3) ?
N26A C25A O25A C28A . . . . 1.3(5) ?
C24A C25A O25A C28A . . . . -178.7(3) ?

_cod_database_fobs_code 2022845
